data_4347934
loop_
_publ_author_name
'Aguirrechu-Comer\'on, Amagoia'
'Hern\'andez-Molina, Rita'
'Rodr\'iguez-Hern\'andez, Pl\'acida'
'Mu\~noz, Alfonso'
'Rodr\'iguez-Mendoza, Ulises R'
'Lav\'in, V\?\'ictor'
'Angel, Ross J.'
'Gonzalez-Platas, Javier'

_publ_section_title
;
 Experimental and ab Initio Study of
 Catena(bis(\m2-iodo)-6-methylquinoline-copper(I)) under Pressure:
 Synthesis, Crystal Structure, Electronic, and Luminescence Properties.
;
_journal_issue 15
_journal_name_full 'Inorganic chemistry'
_journal_page_first 7476
_journal_page_last 7484
_journal_paper_doi 10.1021/acs.inorgchem.6b00796
_journal_volume 55
_journal_year 2016
_chemical_formula_moiety 'C10 H9 Cu I N'
_chemical_formula_sum 'C10 H9 Cu I N'
_chemical_formula_weight 333.62
_space_group_crystal_system triclinic
_space_group_IT_number 2
_space_group_name_Hall '-P 1'
_space_group_name_H-M_alt 'P -1'
_atom_sites_solution_hydrogens geom
_atom_sites_solution_primary direct
_audit_creation_date 2016-03-11
_audit_creation_method
;
Olex2 1.2
(compiled 2016.02.19 svn.r3266 for OlexSys, GUI svn.r5155)
;
_cell_angle_alpha 88.206(17)
_cell_angle_beta 83.346(17)
_cell_angle_gamma 80.104(17)
_cell_formula_units_Z 2
_cell_length_a 4.3661(6)
_cell_length_b 9.840(2)
_cell_length_c 10.923(2)
_cell_measurement_reflns_used 1232
_cell_measurement_temperature 298(1)
_cell_measurement_theta_max 26.4070
_cell_measurement_theta_min 2.7740
_cell_volume 459.15(14)
_computing_cell_refinement 'CrysAlisPro 1.171.38.41l (Rigaku OD, 2015)'
_computing_data_collection 'CrysAlisPro 1.171.38.41l (Rigaku OD, 2015)'
_computing_data_reduction 'CrysAlisPro 1.171.38.41l (Rigaku OD, 2015)'
_computing_molecular_graphics 'Olex2 (Dolomanov et al., 2009)'
_computing_publication_material 'Olex2 (Dolomanov et al., 2009)'
_computing_structure_refinement 'ShelXL (Sheldrick, 2015)'
_computing_structure_solution 'ShelXT (Sheldrick, 2015)'
_diffrn_ambient_pressure 840000(40000)
_diffrn_ambient_temperature 298(1)
_diffrn_detector 'CCD plate'
_diffrn_detector_area_resol_mean 8.1268
_diffrn_detector_type EosS2
_diffrn_measured_fraction_theta_full 0.361
_diffrn_measured_fraction_theta_max 0.309
_diffrn_measurement_details
;
List of Runs (angles in degrees, time in seconds):

  # Type    Start    End  Width  t~exp~   \w     \q     \k     \f   Frames
--------------------------------------------------------------------------
  1  \w    -27.00  20.00   0.50   10.00    --  -27.10 -39.00  12.00   94
  2  \w      5.00  39.00   0.50   10.00    --   26.32 -67.00  23.00   68
  3  \w     38.00  96.00   0.50   10.00    --   26.32-134.00-123.00  116
  4  \w     -7.00  52.00   0.50   10.00    --   26.32 -19.00-180.00  118
  5  \w    -25.00   4.00   0.50   10.00    --   26.32  97.00 -35.00   58
  6  \w    -46.00 -17.00   0.50   10.00    --   26.32 134.00 -57.00   58
  7  \w    -63.00  10.00   0.50   10.00    --  -27.10  67.00 -23.00  146
  8  \w    -31.00  31.00   0.50   10.00    --   26.32  26.00  -7.00  124
  9  \w    -24.00   4.00   0.50   10.00    --   26.32  97.00 143.00   56
 10  \w     -9.00  16.00   0.50   10.00    --   26.32  67.00 157.00   50
 11  \w    -52.00  14.00   0.50   10.00    --  -27.10  39.00 167.00  132
 12  \w    -46.00 -17.00   0.50   10.00    --   26.32 134.00 123.00   58
;
_diffrn_measurement_device 'four-circle diffractometer'
_diffrn_measurement_device_type 'SuperNova, Dualflex, EosS2'
_diffrn_measurement_method '\w scans'
_diffrn_orient_matrix_type 'CrysAlisPro convention (1999,Acta A55,543-557)'
_diffrn_orient_matrix_UB_11 -0.0104186000
_diffrn_orient_matrix_UB_12 0.0571301000
_diffrn_orient_matrix_UB_13 -0.0414459000
_diffrn_orient_matrix_UB_21 0.0277901000
_diffrn_orient_matrix_UB_22 -0.0457103000
_diffrn_orient_matrix_UB_23 -0.0505427000
_diffrn_orient_matrix_UB_31 -0.1632844000
_diffrn_orient_matrix_UB_32 0.0011782000
_diffrn_orient_matrix_UB_33 0.0015000000
_diffrn_radiation_monochromator graphite
_diffrn_radiation_probe x-ray
_diffrn_radiation_type MoK\a
_diffrn_radiation_wavelength 0.71073
_diffrn_reflns_av_R_equivalents 0.0676
_diffrn_reflns_av_unetI/netI 0.0551
_diffrn_reflns_Laue_measured_fraction_full 0.361
_diffrn_reflns_Laue_measured_fraction_max 0.309
_diffrn_reflns_limit_h_max 5
_diffrn_reflns_limit_h_min -5
_diffrn_reflns_limit_k_max 10
_diffrn_reflns_limit_k_min -10
_diffrn_reflns_limit_l_max 12
_diffrn_reflns_limit_l_min -12
_diffrn_reflns_number 2861
_diffrn_reflns_point_group_measured_fraction_full 0.361
_diffrn_reflns_point_group_measured_fraction_max 0.309
_diffrn_reflns_theta_full 25.242
_diffrn_reflns_theta_max 28.156
_diffrn_reflns_theta_min 2.802
_diffrn_source 'fine-focus sealed X-ray tube'
_diffrn_source_type 'Enhance (Mo) X-ray Source'
_exptl_absorpt_coefficient_mu 5.684
_exptl_absorpt_correction_T_max 1.00000
_exptl_absorpt_correction_T_min 0.65549
_exptl_absorpt_correction_type multi-scan
_exptl_absorpt_process_details
;
CrysAlisPro 1.171.38.41l (Rigaku Oxford Diffraction, 2015)
Empirical absorption correction using spherical harmonics,
 implemented in SCALE3 ABSPACK scaling algorithm.
;
_exptl_crystal_colour yellow
_exptl_crystal_colour_primary yellow
_exptl_crystal_density_diffrn 2.413
_exptl_crystal_description plate
_exptl_crystal_F_000 316
_exptl_crystal_size_max 0.17
_exptl_crystal_size_mid 0.077
_exptl_crystal_size_min 0.05
_refine_diff_density_max 1.657
_refine_diff_density_min -1.679
_refine_diff_density_rms 0.186
_refine_ls_extinction_coef 0.016(5)
_refine_ls_extinction_expression Fc^*^=kFc[1+0.001xFc^2^\l^3^/sin(2\q)]^-1/4^
_refine_ls_extinction_method 'SHELXL-2014/7 (Sheldrick 2014'
_refine_ls_goodness_of_fit_ref 1.095
_refine_ls_hydrogen_treatment constr
_refine_ls_matrix_type full
_refine_ls_number_parameters 60
_refine_ls_number_reflns 696
_refine_ls_number_restraints 0
_refine_ls_restrained_S_all 1.095
_refine_ls_R_factor_all 0.0693
_refine_ls_R_factor_gt 0.0593
_refine_ls_shift/su_max 0.000
_refine_ls_shift/su_mean 0.000
_refine_ls_structure_factor_coef Fsqd
_refine_ls_weighting_details 'w=1/[\s^2^(Fo^2^)+(0.0937P)^2^+4.2343P] where P=(Fo^2^+2Fc^2^)/3'
_refine_ls_weighting_scheme calc
_refine_ls_wR_factor_gt 0.1484
_refine_ls_wR_factor_ref 0.1639
_reflns_Friedel_coverage 0.000
_reflns_number_gt 598
_reflns_number_total 696
_reflns_threshold_expression 'I > 2\s(I)'
_cod_data_source_file ic6b00796_si_001.cif
_cod_data_source_block CuI_11_084GPa
_cod_original_cell_volume 459.16(15)
_cod_database_code 4347934
_shelx_space_group_comment
;
The symmetry employed for this shelxl refinement is uniquely defined
by the following loop, which should always be used as a source of
symmetry information in preference to the above space-group names.
They are only intended as comments.
;
_reflns_odcompleteness_completeness 34.73
_reflns_odcompleteness_iscentric 1
_reflns_odcompleteness_theta 26.32
_olex2_refinement_description
;
1. Fixed Uiso
 At 1.2 times of:
  All C(H) groups
 At 1.5 times of:
  All C(H,H,H) groups
2.a Aromatic/amide H refined with riding coordinates:
 C1(H1), C8(H8), C5(H5), C2(H2), C7(H7), C3(H3)
2.b Idealised Me refined as rotating group:
 C10(H10A,H10B,H10C)
;
_shelx_shelxl_version_number 2014/7
_olex2_submission_special_instructions 'No special instructions were received'
_oxdiff_exptl_absorpt_empirical_details
;
Empirical correction (ABSPACK) includes:
- Absorption correction using spherical harmonics
- Frame scaling
;
_oxdiff_exptl_absorpt_empirical_full_max 1.864
_oxdiff_exptl_absorpt_empirical_full_min 0.521

loop_
_space_group_symop_operation_xyz
'x, y, z'
'-x, -y, -z'

loop_
_atom_site_label
_atom_site_type_symbol
_atom_site_fract_x
_atom_site_fract_y
_atom_site_fract_z
_atom_site_U_iso_or_equiv
_atom_site_adp_type
_atom_site_occupancy
_atom_site_site_symmetry_order
_atom_site_calc_flag
_atom_site_refinement_flags_posn
I1 I 1.3370(2) 0.3495(2) 0.11108(18) 0.0270(5) Uiso 1 1 d .
Cu1 Cu 1.1501(5) 0.6041(5) 0.0337(4) 0.042(4) Uani 1 1 d .
N1 N 0.989(3) 0.765(3) 0.152(2) 0.028(3) Uiso 1 1 d .
C9 C 0.751(3) 0.756(3) 0.247(2) 0.016(3) Uiso 1 1 d .
C4 C 0.597(3) 0.875(4) 0.315(3) 0.024(3) Uiso 1 1 d .
C1 C 1.067(4) 0.885(4) 0.124(3) 0.030(4) Uiso 1 1 d .
H1 H 1.2292 0.8901 0.0619 0.036 Uiso 1 1 calc R
C8 C 0.660(3) 0.629(4) 0.281(3) 0.028(4) Uiso 1 1 d .
H8 H 0.7536 0.5507 0.2365 0.033 Uiso 1 1 calc R
C5 C 0.372(3) 0.859(4) 0.413(3) 0.023(3) Uiso 1 1 d .
H5 H 0.2697 0.9372 0.4552 0.028 Uiso 1 1 calc R
C2 C 0.918(4) 1.008(4) 0.184(3) 0.035(4) Uiso 1 1 d .
H2 H 0.9828 1.0914 0.1610 0.042 Uiso 1 1 calc R
C6 C 0.291(3) 0.734(4) 0.451(3) 0.024(3) Uiso 1 1 d .
C7 C 0.441(3) 0.619(4) 0.375(3) 0.027(4) Uiso 1 1 d .
H7 H 0.3817 0.5338 0.3917 0.033 Uiso 1 1 calc R
C3 C 0.685(3) 1.004(4) 0.274(3) 0.027(3) Uiso 1 1 d .
H3 H 0.5784 1.0860 0.3097 0.033 Uiso 1 1 calc R
C10 C 0.063(4) 0.721(4) 0.552(3) 0.033(4) Uiso 1 1 d .
H10A H 0.1651 0.6848 0.6221 0.050 Uiso 1 1 calc GR
H10B H -0.0720 0.6606 0.5309 0.050 Uiso 1 1 calc GR
H10C H -0.0579 0.8106 0.5713 0.050 Uiso 1 1 calc GR

loop_
_atom_site_aniso_label
_atom_site_aniso_U_11
_atom_site_aniso_U_22
_atom_site_aniso_U_33
_atom_site_aniso_U_23
_atom_site_aniso_U_13
_atom_site_aniso_U_12
Cu1 0.0436(12) 0.037(7) 0.041(5) -0.012(6) 0.0027(16) -0.0029(19)

loop_
_atom_type_symbol
_atom_type_description
_atom_type_scat_dispersion_real
_atom_type_scat_dispersion_imag
_atom_type_scat_source
C C 0.0033 0.0016 'International Tables Vol C Tables 4.2.6.8 and 6.1.1.4'
H H 0.0000 0.0000 'International Tables Vol C Tables 4.2.6.8 and 6.1.1.4'
Cu Cu 0.3201 1.2651 'International Tables Vol C Tables 4.2.6.8 and 6.1.1.4'
I I -0.4742 1.8119 'International Tables Vol C Tables 4.2.6.8 and 6.1.1.4'
N N 0.0061 0.0033 'International Tables Vol C Tables 4.2.6.8 and 6.1.1.4'

loop_
_exptl_crystal_face_index_h
_exptl_crystal_face_index_k
_exptl_crystal_face_index_l
_exptl_crystal_face_perp_dist
-6 -4 -1 0.0656
-2 -9 -11 0.0361
6 2 -2 0.0712
2 9 12 0.0380
0 -11 10 0.0250
0 11 -10 0.0250

loop_
_geom_angle_atom_site_label_1
_geom_angle_atom_site_label_2
_geom_angle_atom_site_label_3
_geom_angle
_geom_angle_site_symmetry_1
_geom_angle_site_symmetry_3
Cu1 I1 Cu1 79.06(12) . 2_865
Cu1 I1 Cu1 61.73(13) . 2_765
Cu1 I1 Cu1 106.53(19) 2_865 2_765
I1 Cu1 I1 118.27(13) . 2_765
I1 Cu1 I1 106.53(19) 2_865 2_765
I1 Cu1 I1 100.94(12) . 2_865
I1 Cu1 Cu1 61.3(2) . 2_765
I1 Cu1 Cu1 57.01(15) 2_765 2_765
I1 Cu1 Cu1 117.65(12) 2_865 2_765
N1 Cu1 I1 97.2(7) . 2_765
N1 Cu1 I1 122.7(11) . .
N1 Cu1 I1 110.7(7) . 2_865
N1 Cu1 Cu1 129.7(5) . 2_765
C9 N1 Cu1 121.3(19) . .
C1 N1 Cu1 119.0(17) . .
C1 N1 C9 118.4(17) . .
N1 C9 C4 122(3) . .
N1 C9 C8 120.5(17) . .
C8 C9 C4 118(2) . .
C9 C4 C3 116(2) . .
C5 C4 C9 119(3) . .
C5 C4 C3 125(2) . .
N1 C1 H1 118.3 . .
N1 C1 C2 123(3) . .
C2 C1 H1 118.3 . .
C9 C8 H8 119.5 . .
C7 C8 C9 121(2) . .
C7 C8 H8 119.5 . .
C4 C5 H5 118.0 . .
C6 C5 C4 124(2) . .
C6 C5 H5 118.0 . .
C1 C2 H2 120.1 . .
C3 C2 C1 120(4) . .
C3 C2 H2 120.1 . .
C5 C6 C7 114(3) . .
C5 C6 C10 122(2) . .
C10 C6 C7 123(3) . .
C8 C7 C6 124(3) . .
C8 C7 H7 118.2 . .
C6 C7 H7 118.2 . .
C4 C3 H3 119.8 . .
C2 C3 C4 120(2) . .
C2 C3 H3 119.8 . .
C6 C10 H10A 109.5 . .
C6 C10 H10B 109.5 . .
C6 C10 H10C 109.5 . .
H10A C10 H10B 109.5 . .
H10A C10 H10C 109.5 . .
H10B C10 H10C 109.5 . .

loop_
_geom_bond_atom_site_label_1
_geom_bond_atom_site_label_2
_geom_bond_distance
_geom_bond_site_symmetry_2
I1 Cu1 2.643(7) .
I1 Cu1 2.685(4) 2_865
I1 Cu1 2.763(4) 2_765
Cu1 I1 2.685(4) 2_865
Cu1 I1 2.763(4) 2_765
Cu1 Cu1 2.775(6) 2_765
Cu1 N1 2.047(14) .
N1 C9 1.39(3) .
N1 C1 1.31(5) .
C9 C4 1.43(2) .
C9 C8 1.40(5) .
C4 C5 1.39(4) .
C4 C3 1.44(6) .
C1 H1 0.9300 .
C1 C2 1.41(3) .
C8 H8 0.9300 .
C8 C7 1.33(4) .
C5 H5 0.9300 .
C5 C6 1.38(6) .
C2 H2 0.9300 .
C2 C3 1.33(4) .
C6 C7 1.44(2) .
C6 C10 1.41(4) .
C7 H7 0.9300 .
C3 H3 0.9300 .
C10 H10A 0.9600 .
C10 H10B 0.9600 .
C10 H10C 0.9600 .

loop_
_geom_torsion_atom_site_label_1
_geom_torsion_atom_site_label_2
_geom_torsion_atom_site_label_3
_geom_torsion_atom_site_label_4
_geom_torsion
Cu1 N1 C9 C4 -168(2)
Cu1 N1 C9 C8 13(3)
Cu1 N1 C1 C2 166(2)
N1 C9 C4 C5 -177(2)
N1 C9 C4 C3 5(4)
N1 C9 C8 C7 177(2)
N1 C1 C2 C3 0(4)
C9 N1 C1 C2 -1(4)
C9 C4 C5 C6 2(4)
C9 C4 C3 C2 -6(4)
C9 C8 C7 C6 -2(4)
C4 C9 C8 C7 -1(4)
C4 C5 C6 C7 -5(4)
C4 C5 C6 C10 179(3)
C1 N1 C9 C4 -1(4)
C1 N1 C9 C8 -180(3)
C1 C2 C3 C4 4(4)
C8 C9 C4 C5 2(4)
C8 C9 C4 C3 -177(2)
C5 C4 C3 C2 176(3)
C5 C6 C7 C8 5(4)
C3 C4 C5 C6 180(3)
C10 C6 C7 C8 -179(3)

loop_
_exptl_oxdiff_crystal_face_indexfrac_h
_exptl_oxdiff_crystal_face_indexfrac_k
_exptl_oxdiff_crystal_face_indexfrac_l
_exptl_oxdiff_crystal_face_x
_exptl_oxdiff_crystal_face_y
_exptl_oxdiff_crystal_face_z
-6.1052 -3.8264 -0.7278 -0.1248 0.0420 0.9913
-2.2293 -9.2672 -11.4704 -0.0308 0.9414 0.3359
5.9677 1.8440 -1.9882 0.1256 0.1820 -0.9752
1.9427 9.2374 11.6496 0.0247 -0.9571 -0.2889
0.0116 -10.5653 9.5615 -1.0000 0.0000 0.0000
-0.0116 10.5653 -9.5615 1.0000 0.0000 0.0000
